data_9005924
loop_
_publ_author_name
'Ghose, S.'
'Ito, Y.'
'Hatch, D. M.'

_publ_section_title
;
 Paraelectric-antiferroelectric phase transition in titanite, CaTiSiO5
 I. A high temperature X-ray diffraction study of the order parameter
 and transition mechanism
 Sample: T = 430 K
;
_journal_name_full 'Physics and Chemistry of Minerals'
_journal_page_first 591
_journal_page_last 603
_journal_volume 17
_journal_year 1991
_chemical_formula_sum 'Ca O5 Si Ti'
_chemical_name_mineral Titanite
_space_group_IT_number 14
_symmetry_space_group_name_Hall '-P 2yab'
_symmetry_space_group_name_H-M 'P 1 21/a 1'
_cell_angle_alpha 90
_cell_angle_beta 113.788
_cell_angle_gamma 90
_cell_length_a 7.0715
_cell_length_b 8.7365
_cell_length_c 6.5717
_cell_formula_units_Z 4
_cell_volume 371.509
_database_code_amcsd 0007506
_diffrn_ambient_temperature 430
_exptl_crystal_density_diffrn 3.505
_cod_original_formula_sum 'Ca Ti Si O5'
_cod_database_code 9005924

loop_
_space_group_symop_operation_xyz
x,y,z
1/2+x,1/2-y,z
1/2-x,1/2+y,-z
-x,-y,-z

loop_
_atom_site_aniso_label
_atom_site_aniso_U_11
_atom_site_aniso_U_22
_atom_site_aniso_U_33
_atom_site_aniso_U_12
_atom_site_aniso_U_13
_atom_site_aniso_U_23
Ca 0.02942 0.00766 0.00965 0.00049 -0.00150 -0.00080
Ti 0.01311 0.00797 0.00667 0.00166 0.00227 -0.00008
Si 0.00611 0.00437 0.00407 -0.00037 0.00124 -0.00067
O1 0.00810 0.00974 0.01702 -0.00160 0.00619 -0.00181
O2A 0.01481 0.01187 0.00834 0.00017 0.00138 -0.00146
O2B 0.01612 0.01311 0.00649 0.00212 0.00308 0.00301
O3A 0.01338 0.00893 0.01357 0.00329 0.00692 0.00397
O3B 0.01305 0.00804 0.00905 0.00129 0.00446 -0.00061

loop_
_atom_site_label
_atom_site_fract_x
_atom_site_fract_y
_atom_site_fract_z
Ca 0.24590 0.41870 0.25150
Ti 0.50960 0.25300 0.74970
Si 0.74810 0.43280 0.24890
O1 0.74900 0.32070 0.74880
O2A 0.91020 0.31600 0.43420
O2B 0.08850 0.18390 0.06420
O3A 0.38320 0.46030 0.64680
O3B 0.61830 0.03980 0.85280

loop_
_cod_related_entry_id
_cod_related_entry_database
_cod_related_entry_code
1 AMCSD 0007506
